data_7156945
loop_
_publ_author_name
'Sandeep, K.'
'Siva Reddy, Alla'
'Kumara Swamy, K. C.'

_publ_section_title
;
 Cu(i) catalysed annulation of isothiocyanates/isocyanates with
 2-iodo-sulfonamides: synthesis of benzodithiazines, benzothiadiazinones,
 benzothiazinylidene-anilines and benzothiazolylidene-anilines.
;
_journal_issue 28
_journal_name_full 'Organic &amp; biomolecular chemistry'
_journal_page_first 6880
_journal_page_last 6894
_journal_paper_doi 10.1039/c9ob00994a
_journal_volume 17
_journal_year 2019
_chemical_formula_sum 'C19 H19 F3 N2 O2 S2'
_chemical_formula_weight 428.48
_space_group_IT_number 14
_space_group_name_Hall '-P 2ybc'
_space_group_name_H-M_alt 'P 1 21/c 1'
_symmetry_cell_setting monoclinic
_symmetry_space_group_name_Hall '-P 2ybc'
_symmetry_space_group_name_H-M 'P 1 21/c 1'
_atom_sites_solution_hydrogens geom
_atom_sites_solution_primary direct
_atom_sites_solution_secondary difmap
_audit_creation_method SHELXL-97
_audit_update_record
;
2018-07-21 deposited with the CCDC.    2019-06-26 downloaded from the CCDC.
;
_cell_angle_alpha 90.00
_cell_angle_beta 112.918(2)
_cell_angle_gamma 90.00
_cell_formula_units_Z 4
_cell_length_a 14.5408(7)
_cell_length_b 10.0380(5)
_cell_length_c 14.7642(7)
_cell_measurement_reflns_used 9952
_cell_measurement_temperature 296(2)
_cell_measurement_theta_max 26.47
_cell_measurement_theta_min 2.78
_cell_volume 1984.88(17)
_computing_cell_refinement 'Bruker SAINT'
_computing_data_collection 'Bruker APEX2'
_computing_data_reduction 'Bruker SAINT'
_computing_molecular_graphics 'Bruker SHELXTL'
_computing_publication_material 'Bruker SHELXTL'
_computing_structure_refinement 'SHELXL-2014 (Sheldrick 2014)'
_computing_structure_solution 'SHELXS-97 (Sheldrick, 2008)'
_diffrn_ambient_temperature 296(2)
_diffrn_measured_fraction_theta_full 0.983
_diffrn_measured_fraction_theta_max 0.983
_diffrn_measurement_device_type 'Bruker APEX-II CCD'
_diffrn_measurement_method '\f and \w scans'
_diffrn_radiation_monochromator graphite
_diffrn_radiation_source 'fine-focus sealed tube'
_diffrn_radiation_type MoK\a
_diffrn_radiation_wavelength 0.71073
_diffrn_reflns_av_R_equivalents 0.0228
_diffrn_reflns_av_sigmaI/netI 0.0108
_diffrn_reflns_limit_h_max 18
_diffrn_reflns_limit_h_min -18
_diffrn_reflns_limit_k_max 12
_diffrn_reflns_limit_k_min -12
_diffrn_reflns_limit_l_max 18
_diffrn_reflns_limit_l_min -18
_diffrn_reflns_number 48446
_diffrn_reflns_theta_full 26.47
_diffrn_reflns_theta_max 26.47
_diffrn_reflns_theta_min 2.78
_exptl_absorpt_coefficient_mu 0.313
_exptl_absorpt_correction_T_max 0.973
_exptl_absorpt_correction_T_min 0.964
_exptl_absorpt_correction_type empirical
_exptl_absorpt_process_details 'SADABS, Sheldrick (1996)'
_exptl_crystal_colour colourless
_exptl_crystal_density_diffrn 1.434
_exptl_crystal_density_method 'not measured'
_exptl_crystal_description block
_exptl_crystal_F_000 888
_exptl_crystal_recrystallization_method 'Re-crystallisation from solvent'
_exptl_crystal_size_max 0.24
_exptl_crystal_size_mid 0.18
_exptl_crystal_size_min 0.16
_refine_diff_density_max 0.268
_refine_diff_density_min -0.279
_refine_diff_density_rms 0.039
_refine_ls_extinction_method none
_refine_ls_goodness_of_fit_ref 1.046
_refine_ls_hydrogen_treatment mixed
_refine_ls_matrix_type full
_refine_ls_number_parameters 257
_refine_ls_number_reflns 4036
_refine_ls_number_restraints 0
_refine_ls_restrained_S_all 1.046
_refine_ls_R_factor_all 0.0400
_refine_ls_R_factor_gt 0.0364
_refine_ls_shift/su_max 0.004
_refine_ls_shift/su_mean 0.000
_refine_ls_structure_factor_coef Fsqd
_refine_ls_weighting_details 'calc w=1/[\s^2^(Fo^2^)+(0.0540P)^2^+0.7853P] where P=(Fo^2^+2Fc^2^)/3'
_refine_ls_weighting_scheme calc
_refine_ls_wR_factor_gt 0.1005
_refine_ls_wR_factor_ref 0.1046
_reflns_number_gt 3658
_reflns_number_total 4036
_reflns_threshold_expression >2sigma(I)
_cod_data_source_file c9ob00994a2.cif
_cod_data_source_block Compd9b
_cod_depositor_comments
;
The following automatic conversions were performed:

'_symmetry_cell_setting' value 'Monoclinic' changed to 'monoclinic'
according to
/home/data/users/saulius/crontab/automatic-downloads/rss-feeds/RSC/lib/dictionaries/cif_core.dic
dictionary named 'cif_core.dic' version 2.4.2 from 2011-04-26.

Automatic conversion script
Id: cif_fix_values 4973 2017-02-22 13:04:09Z antanas 

 Adding full bibliography for 7156943--7156947.cif.
;
_cod_original_sg_symbol_H-M P2(1)/c
_cod_database_code 7156945

loop_
_symmetry_equiv_pos_as_xyz
'x, y, z'
'-x, y+1/2, -z+1/2'
'-x, -y, -z'
'x, -y-1/2, z-1/2'

loop_
_atom_site_label
_atom_site_type_symbol
_atom_site_fract_x
_atom_site_fract_y
_atom_site_fract_z
_atom_site_U_iso_or_equiv
_atom_site_adp_type
_atom_site_occupancy
_atom_site_symmetry_multiplicity
_atom_site_calc_flag
_atom_site_refinement_flags
S1 S 0.80596(3) 0.35805(4) 0.42898(3) 0.03888(13) Uani 1 1 d .
S2 S 0.72931(3) 0.37258(5) 0.60310(3) 0.04677(14) Uani 1 1 d .
O1 O 0.85089(9) 0.30098(14) 0.36775(9) 0.0521(3) Uani 1 1 d .
F1 F 0.39789(11) 0.10445(14) 0.78878(10) 0.0763(4) Uani 1 1 d .
F3 F 0.27637(8) 0.18960(16) 0.67068(10) 0.0785(4) Uani 1 1 d .
O2 O 0.75843(10) 0.48410(13) 0.40281(10) 0.0557(3) Uani 1 1 d .
F2 F 0.38127(11) 0.31615(13) 0.77624(10) 0.0772(4) Uani 1 1 d .
N2 N 0.59201(10) 0.21052(15) 0.47969(11) 0.0482(3) Uani 1 1 d .
N1 N 0.72560(10) 0.24616(14) 0.43726(10) 0.0426(3) Uani 1 1 d .
C1 C 0.89242(11) 0.36350(14) 0.55012(11) 0.0355(3) Uani 1 1 d .
C6 C 0.85773(11) 0.37119(14) 0.62555(11) 0.0363(3) Uani 1 1 d .
C4 C 1.02821(11) 0.38119(14) 0.74510(11) 0.0375(3) Uani 1 1 d .
C7 C 0.67430(11) 0.26787(15) 0.49875(11) 0.0380(3) Uani 1 1 d .
C11 C 0.43456(11) 0.20840(16) 0.66382(12) 0.0406(3) Uani 1 1 d .
C8 C 0.54220(11) 0.21434(16) 0.54518(12) 0.0423(3) Uani 1 1 d .
C2 C 0.99369(12) 0.36106(16) 0.57155(12) 0.0428(4) Uani 1 1 d .
H2 H 1.0167 0.3529 0.5212 0.051 Uiso 1 1 calc R
C5 C 0.92577(11) 0.37911(15) 0.72197(11) 0.0390(3) Uani 1 1 d .
H5 H 0.9026 0.3831 0.7724 0.047 Uiso 1 1 calc R
C14 C 1.10325(12) 0.38506(18) 0.85175(12) 0.0462(4) Uani 1 1 d .
C12 C 0.41641(14) 0.30636(19) 0.59343(14) 0.0531(4) Uani 1 1 d .
H12 H 0.3680 0.3707 0.5860 0.064 Uiso 1 1 calc R
C3 C 1.06048(12) 0.37078(17) 0.66782(13) 0.0442(4) Uani 1 1 d .
H3 H 1.1286 0.3704 0.6816 0.053 Uiso 1 1 calc R
C13 C 0.46970(14) 0.30940(19) 0.53402(14) 0.0529(4) Uani 1 1 d .
H13 H 0.4569 0.3754 0.4864 0.064 Uiso 1 1 calc R
C19 C 0.37393(13) 0.20499(18) 0.72485(14) 0.0495(4) Uani 1 1 d .
C18 C 0.68803(15) 0.1435(2) 0.36107(14) 0.0570(5) Uani 1 1 d .
H18A H 0.6652 0.0683 0.3867 0.086 Uiso 1 1 calc R
H18B H 0.7406 0.1160 0.3412 0.086 Uiso 1 1 calc R
H18C H 0.6337 0.1790 0.3054 0.086 Uiso 1 1 calc R
C10 C 0.50666(14) 0.11386(19) 0.67486(16) 0.0569(5) Uani 1 1 d .
H10 H 0.5197 0.0481 0.7226 0.068 Uiso 1 1 calc R
C9 C 0.55963(14) 0.1166(2) 0.61511(17) 0.0609(5) Uani 1 1 d .
H9 H 0.6076 0.0518 0.6222 0.073 Uiso 1 1 calc R
C17 C 1.05880(17) 0.4461(3) 0.92023(16) 0.0785(7) Uani 1 1 d .
H17A H 1.1093 0.4514 0.9856 0.118 Uiso 1 1 calc R
H17B H 1.0048 0.3914 0.9206 0.118 Uiso 1 1 calc R
H17C H 1.0343 0.5338 0.8976 0.118 Uiso 1 1 calc R
C16 C 1.1316(2) 0.2412(3) 0.88417(19) 0.0902(8) Uani 1 1 d .
H16A H 1.1649 0.2026 0.8458 0.135 Uiso 1 1 calc R
H16B H 1.0723 0.1910 0.8747 0.135 Uiso 1 1 calc R
H16C H 1.1752 0.2395 0.9525 0.135 Uiso 1 1 calc R
C15 C 1.19533(18) 0.4646(3) 0.86113(19) 0.0920(9) Uani 1 1 d .
H15A H 1.1764 0.5546 0.8402 0.138 Uiso 1 1 calc R
H15B H 1.2261 0.4251 0.8207 0.138 Uiso 1 1 calc R
H15C H 1.2418 0.4645 0.9285 0.138 Uiso 1 1 calc R

loop_
_atom_site_aniso_label
_atom_site_aniso_U_11
_atom_site_aniso_U_22
_atom_site_aniso_U_33
_atom_site_aniso_U_23
_atom_site_aniso_U_13
_atom_site_aniso_U_12
S1 0.0398(2) 0.0449(2) 0.0396(2) 0.00258(15) 0.02380(17) 0.00635(15)
S2 0.0346(2) 0.0642(3) 0.0509(2) -0.01758(19) 0.02685(18) -0.00584(17)
O1 0.0520(7) 0.0707(8) 0.0453(6) -0.0040(6) 0.0319(5) 0.0069(6)
F1 0.0989(10) 0.0742(8) 0.0774(8) 0.0127(7) 0.0580(8) 0.0086(7)
F3 0.0430(6) 0.1160(11) 0.0860(9) -0.0177(8) 0.0357(6) -0.0142(6)
O2 0.0604(8) 0.0528(7) 0.0620(8) 0.0162(6) 0.0326(6) 0.0173(6)
F2 0.0968(10) 0.0656(7) 0.0908(9) -0.0308(7) 0.0601(8) -0.0124(7)
N2 0.0364(7) 0.0599(9) 0.0516(8) -0.0082(7) 0.0207(6) -0.0050(6)
N1 0.0408(7) 0.0493(7) 0.0443(7) -0.0097(6) 0.0239(6) -0.0027(6)
C1 0.0381(7) 0.0348(7) 0.0410(7) -0.0011(6) 0.0235(6) 0.0001(6)
C6 0.0357(7) 0.0373(7) 0.0444(8) -0.0041(6) 0.0248(6) -0.0039(6)
C4 0.0379(8) 0.0345(7) 0.0449(8) -0.0022(6) 0.0214(6) -0.0063(6)
C7 0.0334(7) 0.0419(8) 0.0421(8) -0.0005(6) 0.0183(6) 0.0036(6)
C11 0.0326(7) 0.0423(8) 0.0478(8) -0.0068(6) 0.0168(6) -0.0038(6)
C8 0.0294(7) 0.0478(9) 0.0510(9) -0.0065(7) 0.0169(6) -0.0055(6)
C2 0.0425(8) 0.0504(9) 0.0470(8) 0.0010(7) 0.0301(7) 0.0009(7)
C5 0.0398(8) 0.0434(8) 0.0425(8) -0.0060(6) 0.0256(6) -0.0094(6)
C14 0.0389(8) 0.0556(10) 0.0455(9) -0.0078(7) 0.0180(7) -0.0099(7)
C12 0.0517(10) 0.0530(10) 0.0607(10) 0.0054(8) 0.0285(8) 0.0183(8)
C3 0.0341(7) 0.0539(9) 0.0526(9) -0.0010(7) 0.0256(7) -0.0024(6)
C13 0.0561(10) 0.0524(10) 0.0558(10) 0.0094(8) 0.0278(8) 0.0126(8)
C19 0.0479(9) 0.0497(9) 0.0560(10) -0.0093(8) 0.0257(8) -0.0049(7)
C18 0.0593(11) 0.0604(11) 0.0538(10) -0.0186(8) 0.0247(9) -0.0065(8)
C10 0.0487(10) 0.0542(10) 0.0771(13) 0.0202(9) 0.0347(9) 0.0131(8)
C9 0.0461(10) 0.0615(11) 0.0877(14) 0.0201(10) 0.0395(10) 0.0209(8)
C17 0.0615(12) 0.119(2) 0.0560(11) -0.0298(13) 0.0242(10) -0.0116(13)
C16 0.101(2) 0.0810(17) 0.0630(13) 0.0092(12) 0.0044(13) 0.0110(14)
C15 0.0648(13) 0.142(3) 0.0714(14) -0.0283(15) 0.0286(11) -0.0573(16)

loop_
_atom_type_symbol
_atom_type_description
_atom_type_scat_dispersion_real
_atom_type_scat_dispersion_imag
_atom_type_scat_source
C C 0.0033 0.0016 'International Tables Vol C Tables 4.2.6.8 and 6.1.1.4'
H H 0.0000 0.0000 'International Tables Vol C Tables 4.2.6.8 and 6.1.1.4'
N N 0.0061 0.0033 'International Tables Vol C Tables 4.2.6.8 and 6.1.1.4'
O O 0.0106 0.0060 'International Tables Vol C Tables 4.2.6.8 and 6.1.1.4'
S S 0.1246 0.1234 'International Tables Vol C Tables 4.2.6.8 and 6.1.1.4'
F F 0.0171 0.0103 'International Tables Vol C Tables 4.2.6.8 and 6.1.1.4'

loop_
_geom_angle_atom_site_label_1
_geom_angle_atom_site_label_2
_geom_angle_atom_site_label_3
_geom_angle
O2 S1 O1 118.68(8)
O2 S1 N1 109.93(7)
O1 S1 N1 106.52(7)
O2 S1 C1 109.36(8)
O1 S1 C1 109.76(7)
N1 S1 C1 101.13(7)
C6 S2 C7 104.14(7)
C7 N2 C8 122.01(14)
C7 N1 C18 118.31(14)
C7 N1 S1 120.75(11)
C18 N1 S1 118.83(11)
C2 C1 C6 120.26(15)
C2 C1 S1 120.93(12)
C6 C1 S1 118.81(12)
C5 C6 C1 119.31(14)
C5 C6 S2 118.23(11)
C1 C6 S2 122.46(12)
C5 C4 C3 117.78(14)
C5 C4 C14 121.31(14)
C3 C4 C14 120.78(14)
N2 C7 N1 119.03(14)
N2 C7 S2 122.19(12)
N1 C7 S2 118.76(11)
C10 C11 C12 119.62(15)
C10 C11 C19 121.12(16)
C12 C11 C19 119.25(15)
C9 C8 C13 119.40(15)
C9 C8 N2 119.99(15)
C13 C8 N2 120.39(16)
C3 C2 C1 119.72(14)
C3 C2 H2 120.1
C1 C2 H2 120.1
C6 C5 C4 121.41(14)
C6 C5 H5 119.3
C4 C5 H5 119.3
C15 C14 C17 108.35(18)
C15 C14 C16 110.4(2)
C17 C14 C16 107.7(2)
C15 C14 C4 110.97(16)
C17 C14 C4 112.13(15)
C16 C14 C4 107.23(15)
C13 C12 C11 120.35(16)
C13 C12 H12 119.8
C11 C12 H12 119.8
C2 C3 C4 121.47(14)
C2 C3 H3 119.3
C4 C3 H3 119.3
C12 C13 C8 120.00(17)
C12 C13 H13 120.0
C8 C13 H13 120.0
F2 C19 F1 106.89(16)
F2 C19 F3 105.58(15)
F1 C19 F3 105.05(15)
F2 C19 C11 113.07(14)
F1 C19 C11 113.19(15)
F3 C19 C11 112.41(15)
N1 C18 H18A 109.5
N1 C18 H18B 109.5
H18A C18 H18B 109.5
N1 C18 H18C 109.5
H18A C18 H18C 109.5
H18B C18 H18C 109.5
C11 C10 C9 120.00(17)
C11 C10 H10 120.0
C9 C10 H10 120.0
C8 C9 C10 120.63(16)
C8 C9 H9 119.7
C10 C9 H9 119.7
C14 C17 H17A 109.5
C14 C17 H17B 109.5
H17A C17 H17B 109.5
C14 C17 H17C 109.5
H17A C17 H17C 109.5
H17B C17 H17C 109.5
C14 C16 H16A 109.5
C14 C16 H16B 109.5
H16A C16 H16B 109.5
C14 C16 H16C 109.5
H16A C16 H16C 109.5
H16B C16 H16C 109.5
C14 C15 H15A 109.5
C14 C15 H15B 109.5
H15A C15 H15B 109.5
C14 C15 H15C 109.5
H15A C15 H15C 109.5
H15B C15 H15C 109.5

loop_
_geom_bond_atom_site_label_1
_geom_bond_atom_site_label_2
_geom_bond_distance
S1 O2 1.4212(13)
S1 O1 1.4255(11)
S1 N1 1.6592(14)
S1 C1 1.7411(16)
S2 C6 1.7649(15)
S2 C7 1.7772(16)
F1 C19 1.332(2)
F3 C19 1.339(2)
F2 C19 1.330(2)
N2 C7 1.257(2)
N2 C8 1.416(2)
N1 C7 1.3984(19)
N1 C18 1.465(2)
C1 C2 1.381(2)
C1 C6 1.392(2)
C6 C5 1.384(2)
C4 C5 1.393(2)
C4 C3 1.397(2)
C4 C14 1.528(2)
C11 C10 1.376(2)
C11 C12 1.380(2)
C11 C19 1.486(2)
C8 C9 1.374(3)
C8 C13 1.383(2)
C2 C3 1.378(2)
C2 H2 0.9300
C5 H5 0.9300
C14 C15 1.518(2)
C14 C17 1.524(3)
C14 C16 1.527(3)
C12 C13 1.378(3)
C12 H12 0.9300
C3 H3 0.9300
C13 H13 0.9300
C18 H18A 0.9600
C18 H18B 0.9600
C18 H18C 0.9600
C10 C9 1.379(3)
C10 H10 0.9300
C9 H9 0.9300
C17 H17A 0.9600
C17 H17B 0.9600
C17 H17C 0.9600
C16 H16A 0.9600
C16 H16B 0.9600
C16 H16C 0.9600
C15 H15A 0.9600
C15 H15B 0.9600
C15 H15C 0.9600
